data_7720532
loop_
_publ_author_name
'Pokharel, Uttam R.'
'Fronczek, Frank R.'
'Maverick, Andrew W.'

_publ_section_title
;
 Discrete and polymeric supramolecular complexes assembled from
 Cu<sup>2+</sup> and isomeric xylylenebis(pyridyltriazoles).
;
_journal_issue 3
_journal_name_full 'Dalton transactions (Cambridge, England : 2003)'
_journal_page_first 1259
_journal_page_last 1273
_journal_paper_doi 10.1039/d5dt02551f
_journal_volume 55
_journal_year 2026
_chemical_formula_moiety 'C48 H42 Cu2 N18, 4(P F6), 4(C H Cl3)'
_chemical_formula_sum 'C52 H46 Cl12 Cu2 F24 N18 P4'
_chemical_formula_weight 2055.43
_space_group_IT_number 4
_space_group_name_Hall 'P 2yb'
_space_group_name_H-M_alt 'P 1 21 1'
_symmetry_cell_setting monoclinic
_symmetry_space_group_name_Hall 'P 2yb'
_symmetry_space_group_name_H-M 'P 1 21 1'
_atom_sites_solution_hydrogens geom
_atom_sites_solution_primary direct
_atom_sites_solution_secondary difmap
_audit_creation_method SHELXL-97
_audit_update_record
;
2024-02-18 deposited with the CCDC.	2025-12-17 downloaded from the CCDC.
;
_cell_angle_alpha 90
_cell_angle_beta 101.339(5)
_cell_angle_gamma 90
_cell_formula_units_Z 2
_cell_length_a 13.384(2)
_cell_length_b 19.582(3)
_cell_length_c 14.839(2)
_cell_measurement_reflns_used 9764
_cell_measurement_temperature 90.0(5)
_cell_measurement_theta_max 30.52
_cell_measurement_theta_min 2.80
_cell_volume 3813.2(10)
_computing_cell_refinement 'Bruker SAINT'
_computing_data_collection 'Bruker APEX2'
_computing_data_reduction 'Bruker SAINT'
_computing_molecular_graphics 'ORTEP-3 for Windows (Farrugia, 1997)'
_computing_publication_material 'SHELXL-97 (Sheldrick, 2008)'
_computing_structure_refinement 'SHELXL-97 (Sheldrick, 2008)'
_computing_structure_solution 'SHELXS-97 (Sheldrick, 2008)'
_diffrn_ambient_temperature 90.0(5)
_diffrn_measured_fraction_theta_full 0.999
_diffrn_measured_fraction_theta_max 0.993
_diffrn_measurement_device_type 'Bruker Kappa APEX-II DUO'
_diffrn_measurement_method '\f and \w scans'
_diffrn_radiation_monochromator 'TRIUMPH curved graphite'
_diffrn_radiation_source 'fine-focus sealed tube'
_diffrn_radiation_type MoK\a
_diffrn_radiation_wavelength 0.71073
_diffrn_reflns_av_R_equivalents 0.0327
_diffrn_reflns_av_sigmaI/netI 0.0320
_diffrn_reflns_limit_h_max 19
_diffrn_reflns_limit_h_min -19
_diffrn_reflns_limit_k_max 20
_diffrn_reflns_limit_k_min -27
_diffrn_reflns_limit_l_max 21
_diffrn_reflns_limit_l_min -21
_diffrn_reflns_number 62563
_diffrn_reflns_theta_full 25.20
_diffrn_reflns_theta_max 30.55
_diffrn_reflns_theta_min 1.40
_exptl_absorpt_coefficient_mu 1.172
_exptl_absorpt_correction_T_max 0.8625
_exptl_absorpt_correction_T_min 0.6709
_exptl_absorpt_correction_type multi-scan
_exptl_absorpt_process_details 'SADABS (Sheldrick, 2004)'
_exptl_crystal_colour blue
_exptl_crystal_density_diffrn 1.790
_exptl_crystal_density_method 'not measured'
_exptl_crystal_description prism
_exptl_crystal_F_000 2044
_exptl_crystal_size_max 0.37
_exptl_crystal_size_mid 0.27
_exptl_crystal_size_min 0.13
_refine_diff_density_max 1.426
_refine_diff_density_min -0.952
_refine_diff_density_rms 0.082
_refine_ls_abs_structure_details '8051 Friedel pairs (Flack, 1983) '
_refine_ls_abs_structure_Flack 0.485(6)
_refine_ls_extinction_method none
_refine_ls_goodness_of_fit_ref 1.024
_refine_ls_hydrogen_treatment constr
_refine_ls_matrix_type full
_refine_ls_number_parameters 1040
_refine_ls_number_reflns 19959
_refine_ls_number_restraints 16
_refine_ls_restrained_S_all 1.043
_refine_ls_R_factor_all 0.0365
_refine_ls_R_factor_gt 0.0338
_refine_ls_shift/su_max 0.001
_refine_ls_shift/su_mean 0.000
_refine_ls_structure_factor_coef Fsqd
_refine_ls_weighting_details 'calc w=1/[\s^2^(Fo^2^)+(0.0456P)^2^+2.6516P] where P=(Fo^2^+2Fc^2^)/3'
_refine_ls_weighting_scheme calc
_refine_ls_wR_factor_gt 0.0840
_refine_ls_wR_factor_ref 0.0863
_reflns_number_gt 18997
_reflns_number_total 19959
_reflns_threshold_expression I>2\s(I)
_cod_data_source_file d5dt02551f1.cif
_cod_data_source_block Compound5
_cod_depositor_comments
;
The following automatic conversions were performed:

data item '_symmetry_cell_setting' value 'Monoclinic' was changed to
'monoclinic' in accordance with the
/home/data/users/saulius/crontab/automatic-downloads/current/RSC/lib/dictionaries/cif_core.dic
dictionary named 'cif_core.dic' version 2.4.2 last updated on
2011-04-26.

Automatic conversion script
Id: cif_fix_values 8170 2020-07-09 18:12:32Z antanas 
;
_cod_original_sg_symbol_Hall 'P 2yb '
_cod_original_sg_symbol_H-M 'P 21   '
_cod_database_code 7720532

loop_
_symmetry_equiv_pos_as_xyz
'x, y, z'
'-x, y+1/2, -z'

loop_
_atom_site_label
_atom_site_type_symbol
_atom_site_fract_x
_atom_site_fract_y
_atom_site_fract_z
_atom_site_U_iso_or_equiv
_atom_site_adp_type
_atom_site_occupancy
_atom_site_symmetry_multiplicity
_atom_site_calc_flag
_atom_site_refinement_flags
_atom_site_disorder_assembly
_atom_site_disorder_group
Cu1 Cu 0.648959(19) 0.635870(14) 0.830957(16) 0.01087(5) Uani 1 1 d . . .
Cu2 Cu 0.862815(19) 0.650378(14) 0.667986(16) 0.01139(6) Uani 1 1 d . . .
N1 N 0.71788(14) 0.59544(11) 0.95415(12) 0.0130(3) Uani 1 1 d . . .
N2 N 0.62455(14) 0.53706(11) 0.80325(12) 0.0122(3) Uani 1 1 d . . .
N3 N 0.57646(14) 0.50212(11) 0.73266(12) 0.0125(3) Uani 1 1 d . . .
N4 N 0.57635(14) 0.43746(11) 0.76076(12) 0.0129(3) Uani 1 1 d . . .
N5 N 0.72670(13) 0.46349(11) 0.61095(12) 0.0114(3) Uani 1 1 d . . .
N6 N 0.73090(14) 0.52810(11) 0.58396(12) 0.0130(3) Uani 1 1 d . . .
N7 N 0.79542(14) 0.55920(11) 0.64963(12) 0.0128(3) Uani 1 1 d . . .
N8 N 0.91583(14) 0.60935(11) 0.79497(12) 0.0140(4) Uani 1 1 d . . .
N9 N 0.59608(14) 0.67217(11) 0.70108(12) 0.0127(3) Uani 1 1 d . . .
N10 N 0.70770(14) 0.72958(11) 0.84625(12) 0.0125(3) Uani 1 1 d . . .
N11 N 0.76371(14) 0.76531(11) 0.91296(12) 0.0145(4) Uani 1 1 d . . .
N12 N 0.75983(14) 0.82950(11) 0.88323(12) 0.0137(4) Uani 1 1 d . . .
N13 N 0.92667(14) 0.84637(11) 0.75629(12) 0.0133(3) Uani 1 1 d . . .
N14 N 0.92953(15) 0.78038(11) 0.77863(12) 0.0143(4) Uani 1 1 d . . .
N15 N 0.88570(14) 0.74817(11) 0.70367(12) 0.0127(3) Uani 1 1 d . . .
N16 N 0.79595(14) 0.69571(11) 0.54743(12) 0.0132(3) Uani 1 1 d . . .
N17 N 0.50318(15) 0.65217(13) 0.87317(14) 0.0194(4) Uani 1 1 d . . .
N18 N 1.00348(16) 0.63107(13) 0.62074(14) 0.0212(4) Uani 1 1 d . . .
C1 C 0.76385(17) 0.62985(14) 1.02909(14) 0.0165(4) Uani 1 1 d . . .
H1 H 0.7722 0.6778 1.0246 0.020 Uiso 1 1 calc R . .
C2 C 0.7997(2) 0.59819(14) 1.11284(15) 0.0194(5) Uani 1 1 d . . .
H2 H 0.8325 0.6240 1.1644 0.023 Uiso 1 1 calc R . .
C3 C 0.78689(19) 0.52846(14) 1.12015(15) 0.0185(5) Uani 1 1 d . . .
H3 H 0.8101 0.5059 1.1771 0.022 Uiso 1 1 calc R . .
C4 C 0.73983(18) 0.49188(14) 1.04362(15) 0.0162(4) Uani 1 1 d . . .
H4 H 0.7306 0.4439 1.0469 0.019 Uiso 1 1 calc R . .
C5 C 0.70644(16) 0.52723(13) 0.96178(14) 0.0132(4) Uani 1 1 d . . .
C6 C 0.65477(16) 0.49472(12) 0.87622(14) 0.0124(4) Uani 1 1 d . . .
C7 C 0.62438(16) 0.42998(13) 0.84908(14) 0.0136(4) Uani 1 1 d . . .
H7 H 0.6347 0.3892 0.8843 0.016 Uiso 1 1 calc R . .
C8 C 0.52354(16) 0.38597(13) 0.69595(15) 0.0142(4) Uani 1 1 d . . .
H8A H 0.4864 0.4094 0.6403 0.017 Uiso 1 1 calc R . .
H8B H 0.4727 0.3620 0.7247 0.017 Uiso 1 1 calc R . .
C9 C 0.59487(16) 0.33388(13) 0.66787(14) 0.0131(4) Uani 1 1 d . . .
C10 C 0.59869(18) 0.26893(14) 0.70699(15) 0.0168(4) Uani 1 1 d . . .
H10 H 0.5589 0.2593 0.7519 0.020 Uiso 1 1 calc R . .
C11 C 0.65969(19) 0.21815(14) 0.68136(16) 0.0189(4) Uani 1 1 d . . .
H11 H 0.6607 0.1739 0.7078 0.023 Uiso 1 1 calc R . .
C12 C 0.71922(19) 0.23219(14) 0.61696(17) 0.0208(5) Uani 1 1 d . . .
H12 H 0.7621 0.1978 0.6001 0.025 Uiso 1 1 calc R . .
C13 C 0.71628(16) 0.29628(14) 0.57728(15) 0.0172(4) Uani 1 1 d . . .
H13 H 0.7571 0.3054 0.5330 0.021 Uiso 1 1 calc R . .
C14 C 0.65433(16) 0.34763(13) 0.60132(14) 0.0131(4) Uani 1 1 d . . .
C15 C 0.65374(17) 0.41624(13) 0.55503(15) 0.0157(4) Uani 1 1 d . . .
H15A H 0.6720 0.4103 0.4940 0.019 Uiso 1 1 calc R . .
H15B H 0.5844 0.4360 0.5456 0.019 Uiso 1 1 calc R . .
C16 C 0.78805(15) 0.45196(13) 0.69361(14) 0.0125(4) Uani 1 1 d . . .
H16 H 0.7990 0.4102 0.7266 0.015 Uiso 1 1 calc R . .
C17 C 0.83089(15) 0.51450(13) 0.71877(14) 0.0120(4) Uani 1 1 d . . .
C18 C 0.89411(16) 0.54228(13) 0.80158(14) 0.0124(4) Uani 1 1 d . . .
C19 C 0.92409(17) 0.50516(14) 0.88214(15) 0.0160(4) Uani 1 1 d . . .
H19 H 0.9086 0.4579 0.8846 0.019 Uiso 1 1 calc R . .
C20 C 0.97738(18) 0.53907(14) 0.95895(16) 0.0182(5) Uani 1 1 d . . .
H20 H 0.9970 0.5155 1.0156 0.022 Uiso 1 1 calc R . .
C21 C 1.00169(19) 0.60725(14) 0.95255(16) 0.0194(5) Uani 1 1 d . . .
H21 H 1.0393 0.6308 1.0043 0.023 Uiso 1 1 calc R . .
C22 C 0.97021(17) 0.64096(14) 0.86924(15) 0.0181(4) Uani 1 1 d . . .
H22 H 0.9876 0.6877 0.8646 0.022 Uiso 1 1 calc R . .
C23 C 0.54461(17) 0.63817(14) 0.62819(15) 0.0168(4) Uani 1 1 d . . .
H23 H 0.5316 0.5909 0.6345 0.020 Uiso 1 1 calc R . .
C24 C 0.50959(18) 0.66932(14) 0.54381(16) 0.0179(4) Uani 1 1 d . . .
H24 H 0.4741 0.6437 0.4932 0.022 Uiso 1 1 calc R . .
C25 C 0.52727(17) 0.73860(14) 0.53473(15) 0.0160(4) Uani 1 1 d . . .
H25 H 0.5042 0.7609 0.4776 0.019 Uiso 1 1 calc R . .
C26 C 0.57891(16) 0.77505(13) 0.60975(14) 0.0138(4) Uani 1 1 d . . .
H26 H 0.5913 0.8226 0.6054 0.017 Uiso 1 1 calc R . .
C27 C 0.61207(15) 0.73985(12) 0.69167(14) 0.0118(4) Uani 1 1 d . . .
C28 C 0.67010(15) 0.77145(12) 0.77447(14) 0.0123(4) Uani 1 1 d . . .
C29 C 0.70204(17) 0.83650(13) 0.79804(14) 0.0137(4) Uani 1 1 d . . .
H29 H 0.6872 0.8771 0.7629 0.016 Uiso 1 1 calc R . .
C30 C 0.81211(19) 0.88343(14) 0.94468(15) 0.0196(5) Uani 1 1 d . . .
H30A H 0.8795 0.8665 0.9766 0.023 Uiso 1 1 calc R . .
H30B H 0.7716 0.8944 0.9918 0.023 Uiso 1 1 calc R . .
C31 C 0.82610(17) 0.94728(13) 0.89135(14) 0.0155(4) Uani 1 1 d . . .
C32 C 0.76439(18) 1.00367(14) 0.89949(15) 0.0182(4) Uani 1 1 d . . .
H32 H 0.7135 1.0000 0.9357 0.022 Uiso 1 1 calc R . .
C33 C 0.77603(19) 1.06488(14) 0.85567(16) 0.0197(5) Uani 1 1 d . . .
H33 H 0.7345 1.1030 0.8632 0.024 Uiso 1 1 calc R . .
C34 C 0.84816(19) 1.07028(14) 0.80110(16) 0.0190(5) Uani 1 1 d . . .
H34 H 0.8553 1.1118 0.7698 0.023 Uiso 1 1 calc R . .
C35 C 0.91019(17) 1.01501(13) 0.79200(15) 0.0152(4) Uani 1 1 d . . .
H35 H 0.9602 1.0193 0.7549 0.018 Uiso 1 1 calc R . .
C36 C 0.90046(17) 0.95319(13) 0.83635(14) 0.0139(4) Uani 1 1 d . . .
C37 C 0.97253(17) 0.89636(13) 0.82698(15) 0.0156(4) Uani 1 1 d . . .
H37A H 1.0349 0.9156 0.8104 0.019 Uiso 1 1 calc R . .
H37B H 0.9926 0.8728 0.8868 0.019 Uiso 1 1 calc R . .
C38 C 0.88111(17) 0.85748(13) 0.66786(14) 0.0135(4) Uani 1 1 d . . .
H38 H 0.8696 0.8999 0.6365 0.016 Uiso 1 1 calc R . .
C39 C 0.85522(16) 0.79316(13) 0.63371(14) 0.0130(4) Uani 1 1 d . . .
C40 C 0.80582(16) 0.76449(13) 0.54622(14) 0.0124(4) Uani 1 1 d . . .
C41 C 0.77209(17) 0.80319(14) 0.46770(14) 0.0172(4) Uani 1 1 d . . .
H41 H 0.7798 0.8514 0.4686 0.021 Uiso 1 1 calc R . .
C42 C 0.72663(18) 0.76923(14) 0.38755(15) 0.0183(5) Uani 1 1 d . . .
H42 H 0.7028 0.7941 0.3326 0.022 Uiso 1 1 calc R . .
C43 C 0.71665(19) 0.69919(15) 0.38885(15) 0.0194(5) Uani 1 1 d . . .
H43 H 0.6855 0.6755 0.3347 0.023 Uiso 1 1 calc R . .
C44 C 0.75241(17) 0.66306(14) 0.46988(15) 0.0163(4) Uani 1 1 d . . .
H44 H 0.7459 0.6148 0.4702 0.020 Uiso 1 1 calc R . .
C45 C 0.43378(18) 0.65931(15) 0.90579(16) 0.0206(5) Uani 1 1 d . . .
C46 C 0.3458(2) 0.66681(19) 0.9485(2) 0.0328(7) Uani 1 1 d . . .
H46A H 0.3357 0.6246 0.9810 0.049 Uiso 1 1 calc R . .
H46B H 0.2853 0.6760 0.9011 0.049 Uiso 1 1 calc R . .
H46C H 0.3571 0.7049 0.9922 0.049 Uiso 1 1 calc R . .
C47 C 1.0749(2) 0.62021(15) 0.59216(17) 0.0221(5) Uani 1 1 d . . .
C48 C 1.1672(2) 0.6073(2) 0.5561(2) 0.0349(7) Uani 1 1 d . . .
H48A H 1.2102 0.6482 0.5640 0.052 Uiso 1 1 calc R . .
H48B H 1.1485 0.5959 0.4906 0.052 Uiso 1 1 calc R . .
H48C H 1.2047 0.5691 0.5895 0.052 Uiso 1 1 calc R . .
P1 P 0.64284(4) 0.99336(3) 0.55753(4) 0.01441(11) Uani 1 1 d . . .
F1 F 0.61901(12) 1.02412(9) 0.45580(10) 0.0235(3) Uani 1 1 d . . .
F2 F 0.53208(12) 1.01639(10) 0.57075(12) 0.0301(4) Uani 1 1 d . . .
F3 F 0.66532(14) 0.96128(10) 0.65922(10) 0.0293(4) Uani 1 1 d . . .
F4 F 0.75257(11) 0.96900(9) 0.54349(11) 0.0262(3) Uani 1 1 d . . .
F5 F 0.59637(13) 0.92098(9) 0.51759(11) 0.0267(3) Uani 1 1 d . . .
F6 F 0.68920(14) 1.06463(9) 0.59675(11) 0.0290(4) Uani 1 1 d . . .
P2 P 0.58443(5) 0.80753(4) 0.07394(4) 0.02106(13) Uani 1 1 d . . .
F7 F 0.70542(11) 0.81631(11) 0.08966(11) 0.0308(4) Uani 1 1 d . . .
F8 F 0.59651(15) 0.78856(15) 0.18137(11) 0.0479(6) Uani 1 1 d . . .
F9 F 0.46375(12) 0.79951(12) 0.06104(13) 0.0380(5) Uani 1 1 d . . .
F10 F 0.57416(15) 0.82545(14) -0.03156(13) 0.0461(6) Uani 1 1 d . . .
F11 F 0.57342(16) 0.88593(13) 0.1004(2) 0.0563(7) Uani 1 1 d . . .
F12 F 0.59531(15) 0.72928(11) 0.05211(14) 0.0396(4) Uani 1 1 d . . .
P3 P 0.92432(5) 0.46550(4) 0.43488(5) 0.02508(14) Uani 1 1 d . . .
F13 F 0.85505(15) 0.53075(12) 0.40713(15) 0.0426(5) Uani 1 1 d . . .
F14 F 0.90882(14) 0.44467(11) 0.32784(11) 0.0322(4) Uani 1 1 d . . .
F15 F 1.02252(15) 0.50903(14) 0.42348(14) 0.0459(6) Uani 1 1 d . . .
F16 F 0.82604(17) 0.42226(13) 0.44377(15) 0.0480(6) Uani 1 1 d . . .
F17 F 0.99594(19) 0.40130(14) 0.46217(15) 0.0554(7) Uani 1 1 d . . .
F18 F 0.93912(15) 0.48633(13) 0.54043(13) 0.0426(5) Uani 1 1 d . . .
P4 P 0.13996(5) 0.79064(4) 0.07189(4) 0.01698(12) Uani 1 1 d . . .
F19 F 0.12302(17) 0.75331(12) -0.02524(11) 0.0407(5) Uani 1 1 d . . .
F20 F 0.1011(2) 0.72580(12) 0.11893(13) 0.0578(7) Uani 1 1 d . . .
F21 F 0.15891(19) 0.82788(12) 0.17010(12) 0.0444(5) Uani 1 1 d . . .
F22 F 0.1772(3) 0.85681(15) 0.02694(17) 0.0864(12) Uani 1 1 d . . .
F23 F 0.25103(18) 0.7627(2) 0.09560(17) 0.0911(13) Uani 1 1 d . . .
F24 F 0.0284(2) 0.8192(2) 0.04946(18) 0.0862(12) Uani 1 1 d . . .
C49 C 0.4762(2) 0.02228(19) 0.77264(19) 0.0304(6) Uani 1 1 d . . .
H49 H 0.5310 0.0217 0.7356 0.037 Uiso 1 1 calc R . .
Cl1 Cl 0.35832(5) 0.01156(5) 0.69786(5) 0.03196(15) Uani 1 1 d . . .
Cl2 Cl 0.47994(6) 0.10147(6) 0.82940(6) 0.0449(2) Uani 1 1 d . . .
Cl3 Cl 0.49783(6) -0.04603(6) 0.85223(6) 0.0438(2) Uani 1 1 d . . .
C50 C 0.99652(19) 0.74659(16) 0.29713(17) 0.0247(5) Uani 1 1 d . . .
H50 H 1.0566 0.7491 0.2664 0.030 Uiso 1 1 calc R . .
Cl4 Cl 0.88604(5) 0.76900(4) 0.21646(4) 0.02745(13) Uani 1 1 d . . .
Cl5 Cl 0.98576(5) 0.66226(4) 0.33630(5) 0.03145(15) Uani 1 1 d . . .
Cl6 Cl 1.01639(5) 0.80304(5) 0.39062(5) 0.03525(17) Uani 1 1 d . . .
C51 C 0.2522(2) 0.8222(2) 0.7212(2) 0.0384(8) Uani 1 1 d D . .
H51 H 0.2401 0.8691 0.6948 0.046 Uiso 0.634(5) 1 calc PR A 1
H51A H 0.2292 0.8674 0.6933 0.046 Uiso 0.366(5) 1 calc PR A 2
Cl7 Cl 0.14625(12) 0.77070(10) 0.66149(16) 0.0442(4) Uani 0.634(5) 1 d PD A 1
Cl8 Cl 0.24591(19) 0.82993(8) 0.83187(10) 0.0457(6) Uani 0.634(5) 1 d PD A 1
Cl9 Cl 0.3627(2) 0.79486(17) 0.6912(3) 0.0451(7) Uani 0.634(5) 1 d PD A 1
Cl7A Cl 0.1577(2) 0.7646(2) 0.7215(6) 0.0750(18) Uani 0.366(5) 1 d PD A 2
Cl8A Cl 0.3188(4) 0.82573(15) 0.84963(17) 0.0596(14) Uani 0.366(5) 1 d PD A 2
Cl9A Cl 0.3500(6) 0.7819(5) 0.6744(6) 0.102(3) Uani 0.366(5) 1 d PD A 2
C52 C 0.2381(2) 0.46279(19) 0.78003(18) 0.0300(6) Uani 1 1 d . . .
H52 H 0.2649 0.4184 0.8082 0.036 Uiso 1 1 calc R . .
Cl10 Cl 0.15052(13) 0.44626(6) 0.67895(7) 0.0790(5) Uani 1 1 d . . .
Cl11 Cl 0.34021(7) 0.51134(7) 0.75737(9) 0.0668(4) Uani 1 1 d . . .
Cl12 Cl 0.17765(9) 0.50588(7) 0.85660(6) 0.0581(3) Uani 1 1 d . . .

loop_
_atom_site_aniso_label
_atom_site_aniso_U_11
_atom_site_aniso_U_22
_atom_site_aniso_U_33
_atom_site_aniso_U_23
_atom_site_aniso_U_13
_atom_site_aniso_U_12
Cu1 0.01385(11) 0.00734(13) 0.01099(10) 0.00038(9) 0.00138(8) -0.00039(9)
Cu2 0.01409(10) 0.00869(14) 0.01082(10) 0.00041(9) 0.00108(8) 0.00001(9)
N1 0.0166(8) 0.0102(9) 0.0125(7) -0.0002(7) 0.0037(6) 0.0010(7)
N2 0.0158(8) 0.0095(9) 0.0115(7) -0.0008(6) 0.0033(6) 0.0003(7)
N3 0.0142(7) 0.0088(9) 0.0147(7) -0.0004(7) 0.0036(6) -0.0011(7)
N4 0.0159(8) 0.0085(9) 0.0150(8) -0.0017(7) 0.0049(6) -0.0011(7)
N5 0.0129(7) 0.0095(9) 0.0116(7) 0.0011(6) 0.0017(6) -0.0013(7)
N6 0.0135(8) 0.0107(10) 0.0147(7) 0.0000(7) 0.0024(6) -0.0013(7)
N7 0.0143(8) 0.0126(10) 0.0113(7) 0.0016(7) 0.0020(6) 0.0002(7)
N8 0.0154(8) 0.0121(10) 0.0133(7) 0.0006(7) -0.0003(6) -0.0004(7)
N9 0.0142(7) 0.0099(9) 0.0141(8) -0.0005(7) 0.0029(6) -0.0007(7)
N10 0.0136(8) 0.0097(9) 0.0139(7) -0.0003(7) 0.0016(6) -0.0020(7)
N11 0.0175(8) 0.0125(10) 0.0136(7) 0.0008(7) 0.0034(6) -0.0026(7)
N12 0.0164(8) 0.0114(10) 0.0134(7) 0.0000(7) 0.0031(6) -0.0037(7)
N13 0.0157(8) 0.0100(10) 0.0138(8) -0.0001(7) 0.0022(6) -0.0003(7)
N14 0.0180(8) 0.0100(10) 0.0140(7) -0.0006(7) 0.0012(6) 0.0005(7)
N15 0.0158(8) 0.0091(9) 0.0129(7) 0.0009(7) 0.0024(6) 0.0001(7)
N16 0.0142(7) 0.0126(10) 0.0128(7) -0.0005(7) 0.0022(6) 0.0006(7)
N17 0.0192(8) 0.0167(11) 0.0223(8) -0.0014(8) 0.0045(7) 0.0009(8)
N18 0.0200(9) 0.0215(12) 0.0225(9) 0.0015(8) 0.0048(7) 0.0024(9)
C1 0.0219(10) 0.0121(11) 0.0140(8) -0.0001(8) 0.0000(7) -0.0012(9)
C2 0.0271(11) 0.0156(12) 0.0137(9) -0.0008(8) -0.0005(8) 0.0012(9)
C3 0.0249(11) 0.0168(12) 0.0134(9) 0.0016(8) 0.0029(8) 0.0032(9)
C4 0.0233(10) 0.0111(11) 0.0150(9) 0.0018(8) 0.0058(7) 0.0022(9)
C5 0.0144(8) 0.0113(11) 0.0142(8) -0.0021(8) 0.0038(7) 0.0017(8)
C6 0.0160(9) 0.0083(10) 0.0136(8) 0.0022(8) 0.0047(7) 0.0016(8)
C7 0.0161(9) 0.0111(11) 0.0147(8) 0.0005(8) 0.0053(7) 0.0007(8)
C8 0.0149(9) 0.0114(11) 0.0161(9) -0.0041(8) 0.0026(7) -0.0010(8)
C9 0.0148(9) 0.0115(11) 0.0129(8) -0.0020(8) 0.0027(7) -0.0018(8)
C10 0.0208(10) 0.0139(12) 0.0151(9) -0.0020(8) 0.0023(7) -0.0029(9)
C11 0.0233(10) 0.0111(11) 0.0197(10) -0.0007(8) -0.0022(8) 0.0013(9)
C12 0.0196(10) 0.0165(13) 0.0251(11) -0.0061(9) 0.0011(8) 0.0026(9)
C13 0.0149(9) 0.0194(13) 0.0171(9) -0.0047(8) 0.0024(7) -0.0010(8)
C14 0.0129(8) 0.0127(11) 0.0129(8) -0.0029(7) 0.0006(6) -0.0035(8)
C15 0.0159(9) 0.0155(12) 0.0149(8) 0.0004(8) 0.0008(7) -0.0067(8)
C16 0.0113(8) 0.0114(11) 0.0146(8) 0.0019(8) 0.0018(6) 0.0001(7)
C17 0.0110(8) 0.0115(11) 0.0134(8) 0.0011(8) 0.0019(6) 0.0011(8)
C18 0.0114(8) 0.0116(11) 0.0138(8) 0.0007(7) 0.0017(7) 0.0004(7)
C19 0.0172(9) 0.0122(11) 0.0175(9) 0.0020(8) 0.0011(7) 0.0001(8)
C20 0.0197(10) 0.0169(12) 0.0160(9) 0.0028(8) -0.0009(8) 0.0036(9)
C21 0.0253(11) 0.0148(12) 0.0155(9) -0.0024(8) -0.0025(8) 0.0026(9)
C22 0.0229(10) 0.0118(12) 0.0169(9) -0.0006(9) -0.0030(7) -0.0014(9)
C23 0.0217(9) 0.0102(11) 0.0163(9) -0.0005(8) -0.0016(7) -0.0008(9)
C24 0.0208(10) 0.0145(12) 0.0165(9) 0.0009(8) -0.0011(7) -0.0005(9)
C25 0.0163(9) 0.0165(12) 0.0135(8) 0.0025(8) -0.0009(7) 0.0028(8)
C26 0.0143(8) 0.0103(11) 0.0165(9) 0.0035(8) 0.0022(7) 0.0012(8)
C27 0.0114(8) 0.0090(10) 0.0150(8) 0.0003(7) 0.0025(7) 0.0016(7)
C28 0.0129(8) 0.0089(11) 0.0154(8) 0.0016(8) 0.0038(7) 0.0003(8)
C29 0.0173(9) 0.0109(11) 0.0130(8) 0.0000(8) 0.0034(7) 0.0001(8)
C30 0.0292(11) 0.0160(12) 0.0128(8) -0.0009(8) 0.0025(8) -0.0116(10)
C31 0.0201(9) 0.0135(11) 0.0125(8) -0.0023(8) 0.0020(7) -0.0065(8)
C32 0.0202(10) 0.0197(13) 0.0153(9) -0.0036(8) 0.0051(7) -0.0035(9)
C33 0.0229(11) 0.0148(12) 0.0210(10) -0.0029(9) 0.0031(8) 0.0021(9)
C34 0.0250(11) 0.0129(12) 0.0181(9) 0.0006(8) 0.0013(8) -0.0017(9)
C35 0.0187(9) 0.0125(12) 0.0138(9) 0.0008(8) 0.0014(7) -0.0028(8)
C36 0.0167(9) 0.0102(11) 0.0135(8) -0.0014(8) 0.0001(7) -0.0031(8)
C37 0.0166(9) 0.0127(11) 0.0160(9) -0.0030(8) -0.0005(7) -0.0020(8)
C38 0.0164(9) 0.0111(11) 0.0130(8) 0.0013(8) 0.0028(7) 0.0004(8)
C39 0.0144(8) 0.0110(11) 0.0146(8) 0.0012(8) 0.0050(7) -0.0005(8)
C40 0.0142(8) 0.0116(11) 0.0121(8) 0.0016(8) 0.0042(6) 0.0007(8)
C41 0.0206(10) 0.0169(12) 0.0139(9) 0.0021(8) 0.0028(7) 0.0016(9)
C42 0.0213(10) 0.0194(13) 0.0134(9) 0.0033(8) 0.0018(7) 0.0028(9)
C43 0.0244(11) 0.0209(13) 0.0114(8) -0.0016(8) 0.0000(7) 0.0013(9)
C44 0.0199(9) 0.0147(12) 0.0135(8) -0.0028(8) 0.0016(7) -0.0002(8)
C45 0.0216(10) 0.0207(13) 0.0198(10) 0.0005(9) 0.0046(8) 0.0024(10)
C46 0.0261(12) 0.0389(19) 0.0379(14) -0.0039(13) 0.0173(11) 0.0014(12)
C47 0.0232(11) 0.0209(14) 0.0223(10) 0.0044(9) 0.0050(8) 0.0011(10)
C48 0.0228(12) 0.047(2) 0.0399(15) 0.0089(14) 0.0175(11) 0.0108(13)
P1 0.0156(2) 0.0118(3) 0.0149(2) 0.0030(2) 0.00057(18) -0.0003(2)
F1 0.0293(7) 0.0230(9) 0.0169(6) 0.0079(6) 0.0019(5) 0.0054(6)
F2 0.0203(7) 0.0359(11) 0.0369(8) 0.0084(7) 0.0126(6) 0.0072(7)
F3 0.0402(9) 0.0277(10) 0.0178(7) 0.0083(6) 0.0006(6) 0.0014(7)
F4 0.0171(6) 0.0248(9) 0.0361(8) 0.0082(7) 0.0043(6) 0.0057(6)
F5 0.0292(8) 0.0151(8) 0.0310(7) 0.0006(6) -0.0063(6) -0.0052(6)
F6 0.0378(9) 0.0159(8) 0.0295(8) -0.0045(6) -0.0027(7) -0.0055(7)
P2 0.0173(3) 0.0258(4) 0.0213(3) -0.0067(2) 0.0069(2) -0.0007(2)
F7 0.0162(6) 0.0442(12) 0.0329(8) 0.0050(7) 0.0071(6) 0.0006(7)
F8 0.0361(9) 0.0907(19) 0.0194(7) -0.0054(9) 0.0114(6) -0.0013(11)
F9 0.0174(7) 0.0491(13) 0.0487(10) -0.0197(9) 0.0097(7) -0.0044(8)
F10 0.0322(9) 0.0780(18) 0.0286(8) 0.0227(10) 0.0071(7) 0.0178(10)
F11 0.0307(10) 0.0345(13) 0.1031(19) -0.0279(13) 0.0114(11) -0.0026(9)
F12 0.0395(10) 0.0293(11) 0.0471(10) -0.0105(8) 0.0012(8) 0.0031(8)
P3 0.0237(3) 0.0265(4) 0.0281(3) 0.0027(3) 0.0126(2) 0.0062(3)
F13 0.0370(10) 0.0363(12) 0.0539(12) -0.0004(9) 0.0079(8) 0.0163(9)
F14 0.0351(9) 0.0367(11) 0.0289(8) -0.0013(7) 0.0162(6) -0.0024(8)
F15 0.0285(9) 0.0695(17) 0.0402(10) 0.0023(10) 0.0079(7) -0.0122(10)
F16 0.0530(12) 0.0508(14) 0.0509(11) -0.0131(10) 0.0363(10) -0.0222(11)
F17 0.0721(15) 0.0574(16) 0.0472(11) 0.0258(11) 0.0374(11) 0.0431(13)
F18 0.0356(9) 0.0640(16) 0.0299(8) -0.0050(9) 0.0107(7) 0.0080(10)
P4 0.0201(3) 0.0143(3) 0.0155(2) -0.0009(2) 0.00101(19) -0.0030(2)
F19 0.0620(12) 0.0412(12) 0.0193(7) -0.0109(8) 0.0088(7) -0.0255(10)
F20 0.121(2) 0.0294(12) 0.0297(9) -0.0046(8) 0.0305(11) -0.0283(13)
F21 0.0770(15) 0.0344(12) 0.0237(8) -0.0145(8) 0.0147(9) -0.0126(11)
F22 0.179(3) 0.0493(17) 0.0419(12) -0.0120(11) 0.0501(17) -0.071(2)
F23 0.0374(12) 0.188(4) 0.0447(12) -0.0208(18) -0.0001(9) 0.0528(18)
F24 0.0472(13) 0.154(4) 0.0550(14) 0.0234(18) 0.0052(11) 0.0582(18)
C49 0.0231(11) 0.0385(19) 0.0296(12) -0.0013(12) 0.0046(10) 0.0018(12)
Cl1 0.0255(3) 0.0405(5) 0.0295(3) -0.0019(3) 0.0046(2) -0.0013(3)
Cl2 0.0358(4) 0.0479(6) 0.0475(4) -0.0167(4) -0.0001(3) 0.0006(4)
Cl3 0.0302(3) 0.0545(6) 0.0459(4) 0.0163(4) 0.0056(3) 0.0077(4)
C50 0.0211(11) 0.0280(15) 0.0252(11) -0.0065(10) 0.0047(9) 0.0014(10)
Cl4 0.0277(3) 0.0270(4) 0.0262(3) -0.0026(2) 0.0021(2) 0.0017(3)
Cl5 0.0338(3) 0.0316(4) 0.0281(3) 0.0016(3) 0.0040(2) 0.0036(3)
Cl6 0.0229(3) 0.0420(5) 0.0385(3) -0.0204(3) 0.0002(2) 0.0019(3)
C51 0.0408(17) 0.0299(18) 0.0514(18) -0.0134(15) 0.0258(14) -0.0075(14)
Cl7 0.0330(6) 0.0397(9) 0.0606(11) -0.0161(8) 0.0108(6) -0.0086(6)
Cl8 0.0776(15) 0.0391(8) 0.0236(6) -0.0033(5) 0.0178(7) 0.0053(8)
Cl9 0.0223(6) 0.0491(11) 0.0657(17) -0.0212(11) 0.0130(7) 0.0044(7)
Cl7A 0.0283(12) 0.0417(18) 0.151(5) -0.014(3) 0.008(2) -0.0125(11)
Cl8A 0.111(4) 0.0273(13) 0.0332(12) -0.0087(9) -0.0046(15) 0.0015(16)
Cl9A 0.072(4) 0.186(9) 0.059(3) 0.038(4) 0.043(3) 0.077(5)
C52 0.0343(14) 0.0348(18) 0.0234(12) 0.0033(12) 0.0116(10) 0.0085(13)
Cl10 0.1397(12) 0.0380(6) 0.0404(5) -0.0014(4) -0.0285(6) -0.0231(7)
Cl11 0.0340(4) 0.0768(9) 0.0969(8) 0.0485(7) 0.0310(5) 0.0137(5)
Cl12 0.0613(6) 0.0826(9) 0.0375(4) 0.0024(5) 0.0275(4) 0.0238(6)

loop_
_atom_type_symbol
_atom_type_description
_atom_type_scat_dispersion_real
_atom_type_scat_dispersion_imag
_atom_type_scat_source
C C 0.0033 0.0016 'International Tables Vol C Tables 4.2.6.8 and 6.1.1.4'
H H 0.0000 0.0000 'International Tables Vol C Tables 4.2.6.8 and 6.1.1.4'
N N 0.0061 0.0033 'International Tables Vol C Tables 4.2.6.8 and 6.1.1.4'
F F 0.0171 0.0103 'International Tables Vol C Tables 4.2.6.8 and 6.1.1.4'
P P 0.1023 0.0942 'International Tables Vol C Tables 4.2.6.8 and 6.1.1.4'
Cl Cl 0.1484 0.1585 'International Tables Vol C Tables 4.2.6.8 and 6.1.1.4'
Cu Cu 0.3201 1.2651 'International Tables Vol C Tables 4.2.6.8 and 6.1.1.4'

loop_
_geom_angle_atom_site_label_1
_geom_angle_atom_site_label_2
_geom_angle_atom_site_label_3
_geom_angle
_geom_angle_site_symmetry_1
_geom_angle_site_symmetry_3
_geom_angle_publ_flag
N10 Cu1 N2 164.51(8) . . ?
N10 Cu1 N1 99.02(8) . . ?
N2 Cu1 N1 80.49(8) . . ?
N10 Cu1 N9 80.96(8) . . ?
N2 Cu1 N9 97.51(8) . . ?
N1 Cu1 N9 172.53(8) . . ?
N10 Cu1 N17 100.80(8) . . ?
N2 Cu1 N17 94.68(8) . . ?
N1 Cu1 N17 94.11(8) . . ?
N9 Cu1 N17 93.23(8) . . ?
N15 Cu2 N7 159.62(8) . . ?
N15 Cu2 N16 80.38(8) . . ?
N7 Cu2 N16 99.28(8) . . ?
N15 Cu2 N8 97.20(8) . . ?
N7 Cu2 N8 80.77(8) . . ?
N16 Cu2 N8 173.27(8) . . ?
N15 Cu2 N18 98.95(9) . . ?
N7 Cu2 N18 101.41(9) . . ?
N16 Cu2 N18 92.95(8) . . ?
N8 Cu2 N18 93.64(8) . . ?
C1 N1 C5 117.9(2) . . ?
C1 N1 Cu1 126.95(18) . . ?
C5 N1 Cu1 114.84(15) . . ?
N3 N2 C6 109.9(2) . . ?
N3 N2 Cu1 135.04(16) . . ?
C6 N2 Cu1 114.62(15) . . ?
N2 N3 N4 106.05(17) . . ?
N3 N4 C7 112.17(19) . . ?
N3 N4 C8 118.38(18) . . ?
C7 N4 C8 129.4(2) . . ?
N6 N5 C16 112.15(19) . . ?
N6 N5 C15 119.26(17) . . ?
C16 N5 C15 128.4(2) . . ?
N7 N6 N5 106.08(17) . . ?
N6 N7 C17 109.9(2) . . ?
N6 N7 Cu2 136.70(16) . . ?
C17 N7 Cu2 113.04(15) . . ?
C22 N8 C18 118.5(2) . . ?
C22 N8 Cu2 127.45(18) . . ?
C18 N8 Cu2 114.08(14) . . ?
C23 N9 C27 118.0(2) . . ?
C23 N9 Cu1 128.01(17) . . ?
C27 N9 Cu1 113.88(14) . . ?
N11 N10 C28 109.6(2) . . ?
N11 N10 Cu1 136.69(16) . . ?
C28 N10 Cu1 112.91(15) . . ?
N10 N11 N12 105.85(17) . . ?
N11 N12 C29 112.55(19) . . ?
N11 N12 C30 119.20(18) . . ?
C29 N12 C30 128.2(2) . . ?
N14 N13 C38 112.53(19) . . ?
N14 N13 C37 118.57(18) . . ?
C38 N13 C37 128.9(2) . . ?
N15 N14 N13 105.60(18) . . ?
N14 N15 C39 110.6(2) . . ?
N14 N15 Cu2 134.92(16) . . ?
C39 N15 Cu2 114.30(15) . . ?
C44 N16 C40 119.2(2) . . ?
C44 N16 Cu2 125.81(18) . . ?
C40 N16 Cu2 114.68(14) . . ?
C45 N17 Cu1 171.6(2) . . ?
C47 N18 Cu2 177.0(2) . . ?
N1 C1 C2 122.7(2) . . ?
N1 C1 H1 118.7 . . ?
C2 C1 H1 118.7 . . ?
C3 C2 C1 119.0(2) . . ?
C3 C2 H2 120.5 . . ?
C1 C2 H2 120.5 . . ?
C2 C3 C4 119.3(2) . . ?
C2 C3 H3 120.3 . . ?
C4 C3 H3 120.3 . . ?
C3 C4 C5 118.3(2) . . ?
C3 C4 H4 120.8 . . ?
C5 C4 H4 120.8 . . ?
N1 C5 C4 122.8(2) . . ?
N1 C5 C6 113.5(2) . . ?
C4 C5 C6 123.7(2) . . ?
N2 C6 C7 107.81(19) . . ?
N2 C6 C5 116.1(2) . . ?
C7 C6 C5 136.0(2) . . ?
N4 C7 C6 104.0(2) . . ?
N4 C7 H7 128.0 . . ?
C6 C7 H7 128.0 . . ?
N4 C8 C9 113.19(17) . . ?
N4 C8 H8A 108.9 . . ?
C9 C8 H8A 108.9 . . ?
N4 C8 H8B 108.9 . . ?
C9 C8 H8B 108.9 . . ?
H8A C8 H8B 107.8 . . ?
C10 C9 C14 119.1(2) . . ?
C10 C9 C8 118.3(2) . . ?
C14 C9 C8 122.6(2) . . ?
C11 C10 C9 121.0(2) . . ?
C11 C10 H10 119.5 . . ?
C9 C10 H10 119.5 . . ?
C10 C11 C12 119.7(2) . . ?
C10 C11 H11 120.1 . . ?
C12 C11 H11 120.1 . . ?
C13 C12 C11 120.1(2) . . ?
C13 C12 H12 120.0 . . ?
C11 C12 H12 120.0 . . ?
C12 C13 C14 120.9(2) . . ?
C12 C13 H13 119.5 . . ?
C14 C13 H13 119.5 . . ?
C13 C14 C9 119.2(2) . . ?
C13 C14 C15 118.4(2) . . ?
C9 C14 C15 122.4(2) . . ?
N5 C15 C14 111.02(17) . . ?
N5 C15 H15A 109.4 . . ?
C14 C15 H15A 109.4 . . ?
N5 C15 H15B 109.4 . . ?
C14 C15 H15B 109.4 . . ?
H15A C15 H15B 108.0 . . ?
N5 C16 C17 104.1(2) . . ?
N5 C16 H16 127.9 . . ?
C17 C16 H16 127.9 . . ?
N7 C17 C16 107.67(18) . . ?
N7 C17 C18 117.1(2) . . ?
C16 C17 C18 134.9(2) . . ?
N8 C18 C19 122.7(2) . . ?
N8 C18 C17 113.56(19) . . ?
C19 C18 C17 123.6(2) . . ?
C20 C19 C18 118.1(2) . . ?
C20 C19 H19 121.0 . . ?
C18 C19 H19 121.0 . . ?
C21 C20 C19 119.7(2) . . ?
C21 C20 H20 120.2 . . ?
C19 C20 H20 120.2 . . ?
C20 C21 C22 119.0(2) . . ?
C20 C21 H21 120.5 . . ?
C22 C21 H21 120.5 . . ?
N8 C22 C21 122.0(2) . . ?
N8 C22 H22 119.0 . . ?
C21 C22 H22 119.0 . . ?
N9 C23 C24 122.6(2) . . ?
N9 C23 H23 118.7 . . ?
C24 C23 H23 118.7 . . ?
C25 C24 C23 118.9(2) . . ?
C25 C24 H24 120.6 . . ?
C23 C24 H24 120.6 . . ?
C26 C25 C24 119.5(2) . . ?
C26 C25 H25 120.2 . . ?
C24 C25 H25 120.2 . . ?
C25 C26 C27 118.0(2) . . ?
C25 C26 H26 121.0 . . ?
C27 C26 H26 121.0 . . ?
N9 C27 C26 123.0(2) . . ?
N9 C27 C28 113.44(19) . . ?
C26 C27 C28 123.5(2) . . ?
N10 C28 C29 108.21(19) . . ?
N10 C28 C27 117.3(2) . . ?
C29 C28 C27 134.4(2) . . ?
N12 C29 C28 103.7(2) . . ?
N12 C29 H29 128.1 . . ?
C28 C29 H29 128.1 . . ?
N12 C30 C31 111.13(18) . . ?
N12 C30 H30A 109.4 . . ?
C31 C30 H30A 109.4 . . ?
N12 C30 H30B 109.4 . . ?
C31 C30 H30B 109.4 . . ?
H30A C30 H30B 108.0 . . ?
C32 C31 C36 118.8(2) . . ?
C32 C31 C30 118.2(2) . . ?
C36 C31 C30 123.0(2) . . ?
C33 C32 C31 121.3(2) . . ?
C33 C32 H32 119.4 . . ?
C31 C32 H32 119.4 . . ?
C34 C33 C32 119.8(2) . . ?
C34 C33 H33 120.1 . . ?
C32 C33 H33 120.1 . . ?
C33 C34 C35 119.9(2) . . ?
C33 C34 H34 120.1 . . ?
C35 C34 H34 120.1 . . ?
C34 C35 C36 121.2(2) . . ?
C34 C35 H35 119.4 . . ?
C36 C35 H35 119.4 . . ?
C35 C36 C31 119.1(2) . . ?
C35 C36 C37 118.6(2) . . ?
C31 C36 C37 122.2(2) . . ?
N13 C37 C36 111.92(18) . . ?
N13 C37 H37A 109.2 . . ?
C36 C37 H37A 109.2 . . ?
N13 C37 H37B 109.2 . . ?
C36 C37 H37B 109.2 . . ?
H37A C37 H37B 107.9 . . ?
N13 C38 C39 104.1(2) . . ?
N13 C38 H38 128.0 . . ?
C39 C38 H38 128.0 . . ?
N15 C39 C38 107.18(19) . . ?
N15 C39 C40 116.6(2) . . ?
C38 C39 C40 136.2(2) . . ?
N16 C40 C41 122.5(2) . . ?
N16 C40 C39 113.70(19) . . ?
C41 C40 C39 123.8(2) . . ?
C40 C41 C42 118.1(2) . . ?
C40 C41 H41 121.0 . . ?
C42 C41 H41 121.0 . . ?
C43 C42 C41 119.3(2) . . ?
C43 C42 H42 120.3 . . ?
C41 C42 H42 120.3 . . ?
C42 C43 C44 119.9(2) . . ?
C42 C43 H43 120.0 . . ?
C44 C43 H43 120.0 . . ?
N16 C44 C43 120.9(2) . . ?
N16 C44 H44 119.6 . . ?
C43 C44 H44 119.6 . . ?
N17 C45 C46 178.6(3) . . ?
C45 C46 H46A 109.5 . . ?
C45 C46 H46B 109.5 . . ?
H46A C46 H46B 109.5 . . ?
C45 C46 H46C 109.5 . . ?
H46A C46 H46C 109.5 . . ?
H46B C46 H46C 109.5 . . ?
N18 C47 C48 179.1(4) . . ?
C47 C48 H48A 109.5 . . ?
C47 C48 H48B 109.5 . . ?
H48A C48 H48B 109.5 . . ?
C47 C48 H48C 109.5 . . ?
H48A C48 H48C 109.5 . . ?
H48B C48 H48C 109.5 . . ?
F6 P1 F4 90.41(10) . . ?
F6 P1 F2 90.69(11) . . ?
F4 P1 F2 178.90(11) . . ?
F6 P1 F1 90.34(10) . . ?
F4 P1 F1 90.41(9) . . ?
F2 P1 F1 89.53(9) . . ?
F6 P1 F3 90.68(10) . . ?
F4 P1 F3 89.92(9) . . ?
F2 P1 F3 90.12(9) . . ?
F1 P1 F3 178.93(11) . . ?
F6 P1 F5 179.70(11) . . ?
F4 P1 F5 89.29(10) . . ?
F2 P1 F5 89.61(10) . . ?
F1 P1 F5 89.61(9) . . ?
F3 P1 F5 89.37(10) . . ?
F12 P2 F10 90.33(13) . . ?
F12 P2 F9 90.68(12) . . ?
F10 P2 F9 90.81(11) . . ?
F12 P2 F11 177.60(14) . . ?
F10 P2 F11 92.06(16) . . ?
F9 P2 F11 89.08(11) . . ?
F12 P2 F7 90.16(11) . . ?
F10 P2 F7 90.51(10) . . ?
F9 P2 F7 178.43(10) . . ?
F11 P2 F7 90.03(11) . . ?
F12 P2 F8 89.08(13) . . ?
F10 P2 F8 179.08(13) . . ?
F9 P2 F8 89.91(11) . . ?
F11 P2 F8 88.54(15) . . ?
F7 P2 F8 88.78(10) . . ?
F17 P3 F13 178.58(14) . . ?
F17 P3 F16 91.43(15) . . ?
F13 P3 F16 89.98(13) . . ?
F17 P3 F18 89.99(12) . . ?
F13 P3 F18 90.13(12) . . ?
F16 P3 F18 89.99(12) . . ?
F17 P3 F15 88.94(14) . . ?
F13 P3 F15 89.64(14) . . ?
F16 P3 F15 178.72(12) . . ?
F18 P3 F15 91.23(12) . . ?
F17 P3 F14 90.31(12) . . ?
F13 P3 F14 89.58(11) . . ?
F16 P3 F14 89.93(11) . . ?
F18 P3 F14 179.70(13) . . ?
F15 P3 F14 88.85(10) . . ?
F23 P4 F24 179.18(17) . . ?
F23 P4 F22 91.0(2) . . ?
F24 P4 F22 89.1(2) . . ?
F23 P4 F20 90.0(2) . . ?
F24 P4 F20 89.88(19) . . ?
F22 P4 F20 178.24(16) . . ?
F23 P4 F19 90.17(14) . . ?
F24 P4 F19 90.65(15) . . ?
F22 P4 F19 89.72(12) . . ?
F20 P4 F19 91.73(11) . . ?
F23 P4 F21 88.92(14) . . ?
F24 P4 F21 90.27(16) . . ?
F22 P4 F21 90.23(12) . . ?
F20 P4 F21 88.34(11) . . ?
F19 P4 F21 179.08(14) . . ?
Cl1 C49 Cl2 110.24(17) . . ?
Cl1 C49 Cl3 109.93(18) . . ?
Cl2 C49 Cl3 111.15(16) . . ?
Cl1 C49 H49 108.5 . . ?
Cl2 C49 H49 108.5 . . ?
Cl3 C49 H49 108.5 . . ?
Cl6 C50 Cl4 110.89(16) . . ?
Cl6 C50 Cl5 109.80(15) . . ?
Cl4 C50 Cl5 110.12(15) . . ?
Cl6 C50 H50 108.7 . . ?
Cl4 C50 H50 108.7 . . ?
Cl5 C50 H50 108.7 . . ?
Cl8 C51 Cl9 119.9(3) . . ?
Cl7A C51 Cl9 118.4(3) . . ?
Cl7A C51 Cl9A 108.2(4) . . ?
Cl8 C51 Cl7 110.12(19) . . ?
Cl9 C51 Cl7 109.3(2) . . ?
Cl7A C51 Cl8A 102.7(3) . . ?
Cl9A C51 Cl8A 99.7(3) . . ?
Cl8 C51 H51 105.5 . . ?
Cl9 C51 H51 105.5 . . ?
Cl7 C51 H51 105.5 . . ?
Cl7A C51 H51A 114.8 . . ?
Cl9A C51 H51A 114.8 . . ?
Cl8A C51 H51A 114.8 . . ?
Cl12 C52 Cl10 109.38(17) . . ?
Cl12 C52 Cl11 110.1(2) . . ?
Cl10 C52 Cl11 110.73(16) . . ?
Cl12 C52 H52 108.9 . . ?
Cl10 C52 H52 108.9 . . ?
Cl11 C52 H52 108.9 . . ?

loop_
_geom_bond_atom_site_label_1
_geom_bond_atom_site_label_2
_geom_bond_distance
_geom_bond_site_symmetry_2
_geom_bond_publ_flag
Cu1 N10 1.992(2) . ?
Cu1 N2 1.992(2) . ?
Cu1 N1 2.0387(19) . ?
Cu1 N9 2.0455(19) . ?
Cu1 N17 2.187(2) . ?
Cu2 N15 1.994(2) . ?
Cu2 N7 1.995(2) . ?
Cu2 N16 2.0395(19) . ?
Cu2 N8 2.0430(19) . ?
Cu2 N18 2.168(2) . ?
N1 C1 1.342(3) . ?
N1 C5 1.352(3) . ?
N2 N3 1.309(3) . ?
N2 C6 1.361(3) . ?
N3 N4 1.333(3) . ?
N4 C7 1.349(3) . ?
N4 C8 1.474(3) . ?
N5 N6 1.332(3) . ?
N5 C16 1.354(3) . ?
N5 C15 1.476(3) . ?
N6 N7 1.317(3) . ?
N7 C17 1.361(3) . ?
N8 C22 1.346(3) . ?
N8 C18 1.353(3) . ?
N9 C23 1.340(3) . ?
N9 C27 1.354(3) . ?
N10 N11 1.319(3) . ?
N10 C28 1.360(3) . ?
N11 N12 1.330(3) . ?
N12 C29 1.353(3) . ?
N12 C30 1.478(3) . ?
N13 N14 1.333(3) . ?
N13 C38 1.351(3) . ?
N13 C37 1.477(3) . ?
N14 N15 1.313(3) . ?
N15 C39 1.362(3) . ?
N16 C44 1.345(3) . ?
N16 C40 1.354(3) . ?
N17 C45 1.137(3) . ?
N18 C47 1.140(3) . ?
C1 C2 1.387(3) . ?
C1 H1 0.9500 . ?
C2 C3 1.383(4) . ?
C2 H2 0.9500 . ?
C3 C4 1.385(3) . ?
C3 H3 0.9500 . ?
C4 C5 1.393(3) . ?
C4 H4 0.9500 . ?
C5 C6 1.466(3) . ?
C6 C7 1.368(3) . ?
C7 H7 0.9500 . ?
C8 C9 1.510(3) . ?
C8 H8A 0.9900 . ?
C8 H8B 0.9900 . ?
C9 C10 1.395(3) . ?
C9 C14 1.411(3) . ?
C10 C11 1.386(4) . ?
C10 H10 0.9500 . ?
C11 C12 1.387(4) . ?
C11 H11 0.9500 . ?
C12 C13 1.384(4) . ?
C12 H12 0.9500 . ?
C13 C14 1.394(3) . ?
C13 H13 0.9500 . ?
C14 C15 1.508(3) . ?
C15 H15A 0.9900 . ?
C15 H15B 0.9900 . ?
C16 C17 1.373(3) . ?
C16 H16 0.9500 . ?
C17 C18 1.454(3) . ?
C18 C19 1.389(3) . ?
C19 C20 1.389(3) . ?
C19 H19 0.9500 . ?
C20 C21 1.382(4) . ?
C20 H20 0.9500 . ?
C21 C22 1.392(3) . ?
C21 H21 0.9500 . ?
C22 H22 0.9500 . ?
C23 C24 1.389(3) . ?
C23 H23 0.9500 . ?
C24 C25 1.388(4) . ?
C24 H24 0.9500 . ?
C25 C26 1.387(3) . ?
C25 H25 0.9500 . ?
C26 C27 1.392(3) . ?
C26 H26 0.9500 . ?
C27 C28 1.456(3) . ?
C28 C29 1.367(3) . ?
C29 H29 0.9500 . ?
C30 C31 1.511(3) . ?
C30 H30A 0.9900 . ?
C30 H30B 0.9900 . ?
C31 C32 1.398(4) . ?
C31 C36 1.410(3) . ?
C32 C33 1.387(4) . ?
C32 H32 0.9500 . ?
C33 C34 1.381(3) . ?
C33 H33 0.9500 . ?
C34 C35 1.387(4) . ?
C34 H34 0.9500 . ?
C35 C36 1.396(3) . ?
C35 H35 0.9500 . ?
C36 C37 1.497(3) . ?
C37 H37A 0.9900 . ?
C37 H37B 0.9900 . ?
C38 C39 1.376(3) . ?
C38 H38 0.9500 . ?
C39 C40 1.449(3) . ?
C40 C41 1.389(3) . ?
C41 C42 1.394(3) . ?
C41 H41 0.9500 . ?
C42 C43 1.378(4) . ?
C42 H42 0.9500 . ?
C43 C44 1.396(3) . ?
C43 H43 0.9500 . ?
C44 H44 0.9500 . ?
C45 C46 1.450(3) . ?
C46 H46A 0.9800 . ?
C46 H46B 0.9800 . ?
C46 H46C 0.9800 . ?
C47 C48 1.461(4) . ?
C48 H48A 0.9800 . ?
C48 H48B 0.9800 . ?
C48 H48C 0.9800 . ?
P1 F6 1.5906(18) . ?
P1 F4 1.5964(16) . ?
P1 F2 1.5980(16) . ?
P1 F1 1.5981(15) . ?
P1 F3 1.6073(16) . ?
P1 F5 1.6131(18) . ?
P2 F12 1.579(2) . ?
P2 F10 1.5838(19) . ?
P2 F9 1.5963(18) . ?
P2 F11 1.599(2) . ?
P2 F7 1.5993(17) . ?
P2 F8 1.6138(19) . ?
P3 F17 1.585(2) . ?
P3 F13 1.585(2) . ?
P3 F16 1.591(2) . ?
P3 F18 1.593(2) . ?
P3 F15 1.603(2) . ?
P3 F14 1.6133(18) . ?
P4 F23 1.558(2) . ?
P4 F24 1.568(2) . ?
P4 F22 1.582(2) . ?
P4 F20 1.585(2) . ?
P4 F19 1.5921(18) . ?
P4 F21 1.6045(19) . ?
C49 Cl1 1.753(3) . ?
C49 Cl2 1.761(4) . ?
C49 Cl3 1.770(3) . ?
C49 H49 1.0000 . ?
C50 Cl6 1.753(3) . ?
C50 Cl4 1.765(3) . ?
C50 Cl5 1.766(3) . ?
C50 H50 1.0000 . ?
C51 Cl8 1.668(3) . ?
C51 Cl7A 1.696(5) . ?
C51 Cl9 1.711(4) . ?
C51 Cl9A 1.781(7) . ?
C51 Cl7 1.822(4) . ?
C51 Cl8A 1.940(5) . ?
C51 H51 1.0000 . ?
C51 H51A 1.0000 . ?
C52 Cl12 1.738(3) . ?
C52 Cl10 1.743(3) . ?
C52 Cl11 1.751(3) . ?
C52 H52 1.0000 . ?

loop_
_geom_torsion_atom_site_label_1
_geom_torsion_atom_site_label_2
_geom_torsion_atom_site_label_3
_geom_torsion_atom_site_label_4
_geom_torsion
_geom_torsion_site_symmetry_1
_geom_torsion_site_symmetry_2
_geom_torsion_site_symmetry_3
_geom_torsion_site_symmetry_4
_geom_torsion_publ_flag
N10 Cu1 N1 C1 16.3(2) . . . . ?
N2 Cu1 N1 C1 -179.4(2) . . . . ?
N17 Cu1 N1 C1 -85.4(2) . . . . ?
N10 Cu1 N1 C5 -170.40(16) . . . . ?
N2 Cu1 N1 C5 -6.09(15) . . . . ?
N17 Cu1 N1 C5 87.97(16) . . . . ?
N10 Cu1 N2 N3 -93.5(3) . . . . ?
N1 Cu1 N2 N3 177.0(2) . . . . ?
N9 Cu1 N2 N3 -10.3(2) . . . . ?
N17 Cu1 N2 N3 83.6(2) . . . . ?
N10 Cu1 N2 C6 94.8(3) . . . . ?
N1 Cu1 N2 C6 5.33(15) . . . . ?
N9 Cu1 N2 C6 178.05(15) . . . . ?
N17 Cu1 N2 C6 -88.06(16) . . . . ?
C6 N2 N3 N4 -0.1(2) . . . . ?
Cu1 N2 N3 N4 -172.11(16) . . . . ?
N2 N3 N4 C7 -0.2(2) . . . . ?
N2 N3 N4 C8 177.83(17) . . . . ?
C16 N5 N6 N7 -0.1(2) . . . . ?
C15 N5 N6 N7 175.00(18) . . . . ?
N5 N6 N7 C17 -0.9(2) . . . . ?
N5 N6 N7 Cu2 171.97(17) . . . . ?
N15 Cu2 N7 N6 90.5(3) . . . . ?
N16 Cu2 N7 N6 3.2(2) . . . . ?
N8 Cu2 N7 N6 176.3(2) . . . . ?
N18 Cu2 N7 N6 -91.8(2) . . . . ?
N15 Cu2 N7 C17 -96.8(3) . . . . ?
N16 Cu2 N7 C17 175.87(15) . . . . ?
N8 Cu2 N7 C17 -10.95(15) . . . . ?
N18 Cu2 N7 C17 80.93(16) . . . . ?
N15 Cu2 N8 C22 -13.7(2) . . . . ?
N7 Cu2 N8 C22 -173.2(2) . . . . ?
N18 Cu2 N8 C22 85.8(2) . . . . ?
N15 Cu2 N8 C18 167.92(15) . . . . ?
N7 Cu2 N8 C18 8.41(15) . . . . ?
N18 Cu2 N8 C18 -92.57(16) . . . . ?
N10 Cu1 N9 C23 175.2(2) . . . . ?
N2 Cu1 N9 C23 10.8(2) . . . . ?
N17 Cu1 N9 C23 -84.4(2) . . . . ?
N10 Cu1 N9 C27 -8.43(15) . . . . ?
N2 Cu1 N9 C27 -172.85(15) . . . . ?
N17 Cu1 N9 C27 92.00(16) . . . . ?
N2 Cu1 N10 N11 -94.7(3) . . . . ?
N1 Cu1 N10 N11 -7.8(2) . . . . ?
N9 Cu1 N10 N11 179.8(2) . . . . ?
N17 Cu1 N10 N11 88.2(2) . . . . ?
N2 Cu1 N10 C28 96.7(3) . . . . ?
N1 Cu1 N10 C28 -176.43(15) . . . . ?
N9 Cu1 N10 C28 11.14(15) . . . . ?
N17 Cu1 N10 C28 -80.45(16) . . . . ?
C28 N10 N11 N12 0.8(2) . . . . ?
Cu1 N10 N11 N12 -168.06(17) . . . . ?
N10 N11 N12 C29 0.1(2) . . . . ?
N10 N11 N12 C30 177.40(19) . . . . ?
C38 N13 N14 N15 0.3(2) . . . . ?
C37 N13 N14 N15 -178.94(18) . . . . ?
N13 N14 N15 C39 0.2(2) . . . . ?
N13 N14 N15 Cu2 175.25(16) . . . . ?
N7 Cu2 N15 N14 89.7(3) . . . . ?
N16 Cu2 N15 N14 -179.5(2) . . . . ?
N8 Cu2 N15 N14 6.8(2) . . . . ?
N18 Cu2 N15 N14 -88.1(2) . . . . ?
N7 Cu2 N15 C39 -95.4(2) . . . . ?
N16 Cu2 N15 C39 -4.60(15) . . . . ?
N8 Cu2 N15 C39 -178.24(15) . . . . ?
N18 Cu2 N15 C39 86.90(16) . . . . ?
N15 Cu2 N16 C44 179.21(19) . . . . ?
N7 Cu2 N16 C44 -21.45(19) . . . . ?
N18 Cu2 N16 C44 80.62(19) . . . . ?
N15 Cu2 N16 C40 5.14(15) . . . . ?
N7 Cu2 N16 C40 164.48(15) . . . . ?
N18 Cu2 N16 C40 -93.45(16) . . . . ?
C5 N1 C1 C2 0.1(3) . . . . ?
Cu1 N1 C1 C2 173.31(18) . . . . ?
N1 C1 C2 C3 -0.7(4) . . . . ?
C1 C2 C3 C4 0.8(4) . . . . ?
C2 C3 C4 C5 -0.4(4) . . . . ?
C1 N1 C5 C4 0.3(3) . . . . ?
Cu1 N1 C5 C4 -173.73(17) . . . . ?
C1 N1 C5 C6 179.61(19) . . . . ?
Cu1 N1 C5 C6 5.6(2) . . . . ?
C3 C4 C5 N1 -0.1(3) . . . . ?
C3 C4 C5 C6 -179.4(2) . . . . ?
N3 N2 C6 C7 0.5(2) . . . . ?
Cu1 N2 C6 C7 174.23(14) . . . . ?
N3 N2 C6 C5 -177.71(18) . . . . ?
Cu1 N2 C6 C5 -4.0(2) . . . . ?
N1 C5 C6 N2 -1.2(3) . . . . ?
C4 C5 C6 N2 178.2(2) . . . . ?
N1 C5 C6 C7 -178.7(2) . . . . ?
C4 C5 C6 C7 0.7(4) . . . . ?
N3 N4 C7 C6 0.5(2) . . . . ?
C8 N4 C7 C6 -177.3(2) . . . . ?
N2 C6 C7 N4 -0.6(2) . . . . ?
C5 C6 C7 N4 177.1(2) . . . . ?
N3 N4 C8 C9 113.9(2) . . . . ?
C7 N4 C8 C9 -68.4(3) . . . . ?
N4 C8 C9 C10 103.7(2) . . . . ?
N4 C8 C9 C14 -78.8(3) . . . . ?
C14 C9 C10 C11 -0.1(3) . . . . ?
C8 C9 C10 C11 177.5(2) . . . . ?
C9 C10 C11 C12 1.1(3) . . . . ?
C10 C11 C12 C13 -1.2(4) . . . . ?
C11 C12 C13 C14 0.3(3) . . . . ?
C12 C13 C14 C9 0.7(3) . . . . ?
C12 C13 C14 C15 -179.5(2) . . . . ?
C10 C9 C14 C13 -0.8(3) . . . . ?
C8 C9 C14 C13 -178.26(19) . . . . ?
C10 C9 C14 C15 179.36(19) . . . . ?
C8 C9 C14 C15 1.9(3) . . . . ?
N6 N5 C15 C14 -175.03(18) . . . . ?
C16 N5 C15 C14 -0.8(3) . . . . ?
C13 C14 C15 N5 -94.5(2) . . . . ?
C9 C14 C15 N5 85.3(2) . . . . ?
N6 N5 C16 C17 1.1(2) . . . . ?
C15 N5 C16 C17 -173.5(2) . . . . ?
N6 N7 C17 C16 1.6(2) . . . . ?
Cu2 N7 C17 C16 -173.12(14) . . . . ?
N6 N7 C17 C18 -173.19(18) . . . . ?
Cu2 N7 C17 C18 12.1(2) . . . . ?
N5 C16 C17 N7 -1.6(2) . . . . ?
N5 C16 C17 C18 171.8(2) . . . . ?
C22 N8 C18 C19 1.1(3) . . . . ?
Cu2 N8 C18 C19 179.68(17) . . . . ?
C22 N8 C18 C17 177.1(2) . . . . ?
Cu2 N8 C18 C17 -4.3(2) . . . . ?
N7 C17 C18 N8 -5.1(3) . . . . ?
C16 C17 C18 N8 -178.1(2) . . . . ?
N7 C17 C18 C19 170.8(2) . . . . ?
C16 C17 C18 C19 -2.1(4) . . . . ?
N8 C18 C19 C20 0.9(3) . . . . ?
C17 C18 C19 C20 -174.7(2) . . . . ?
C18 C19 C20 C21 -2.1(3) . . . . ?
C19 C20 C21 C22 1.3(4) . . . . ?
C18 N8 C22 C21 -1.9(4) . . . . ?
Cu2 N8 C22 C21 179.73(19) . . . . ?
C20 C21 C22 N8 0.7(4) . . . . ?
C27 N9 C23 C24 1.5(3) . . . . ?
Cu1 N9 C23 C24 177.74(18) . . . . ?
N9 C23 C24 C25 -0.9(4) . . . . ?
C23 C24 C25 C26 -0.2(4) . . . . ?
C24 C25 C26 C27 0.7(3) . . . . ?
C23 N9 C27 C26 -1.0(3) . . . . ?
Cu1 N9 C27 C26 -177.78(16) . . . . ?
C23 N9 C27 C28 -179.05(19) . . . . ?
Cu1 N9 C27 C28 4.2(2) . . . . ?
C25 C26 C27 N9 -0.1(3) . . . . ?
C25 C26 C27 C28 177.8(2) . . . . ?
N11 N10 C28 C29 -1.4(2) . . . . ?
Cu1 N10 C28 C29 170.34(14) . . . . ?
N11 N10 C28 C27 175.77(18) . . . . ?
Cu1 N10 C28 C27 -12.5(2) . . . . ?
N9 C27 C28 N10 5.4(3) . . . . ?
C26 C27 C28 N10 -172.6(2) . . . . ?
N9 C27 C28 C29 -178.3(2) . . . . ?
C26 C27 C28 C29 3.7(4) . . . . ?
N11 N12 C29 C28 -0.9(2) . . . . ?
C30 N12 C29 C28 -177.9(2) . . . . ?
N10 C28 C29 N12 1.4(2) . . . . ?
C27 C28 C29 N12 -175.1(2) . . . . ?
N11 N12 C30 C31 163.2(2) . . . . ?
C29 N12 C30 C31 -20.0(3) . . . . ?
N12 C30 C31 C32 106.3(2) . . . . ?
N12 C30 C31 C36 -75.7(3) . . . . ?
C36 C31 C32 C33 -0.8(3) . . . . ?
C30 C31 C32 C33 177.2(2) . . . . ?
C31 C32 C33 C34 1.5(4) . . . . ?
C32 C33 C34 C35 -1.5(4) . . . . ?
C33 C34 C35 C36 0.7(3) . . . . ?
C34 C35 C36 C31 -0.1(3) . . . . ?
C34 C35 C36 C37 -177.5(2) . . . . ?
C32 C31 C36 C35 0.1(3) . . . . ?
C30 C31 C36 C35 -177.8(2) . . . . ?
C32 C31 C36 C37 177.4(2) . . . . ?
C30 C31 C36 C37 -0.5(3) . . . . ?
N14 N13 C37 C36 -128.5(2) . . . . ?
C38 N13 C37 C36 52.5(3) . . . . ?
C35 C36 C37 N13 -98.8(2) . . . . ?
C31 C36 C37 N13 83.8(3) . . . . ?
N14 N13 C38 C39 -0.6(2) . . . . ?
C37 N13 C38 C39 178.5(2) . . . . ?
N14 N15 C39 C38 -0.5(2) . . . . ?
Cu2 N15 C39 C38 -176.73(14) . . . . ?
N14 N15 C39 C40 179.71(18) . . . . ?
Cu2 N15 C39 C40 3.5(2) . . . . ?
N13 C38 C39 N15 0.7(2) . . . . ?
N13 C38 C39 C40 -179.7(2) . . . . ?
C44 N16 C40 C41 0.4(3) . . . . ?
Cu2 N16 C40 C41 174.84(17) . . . . ?
C44 N16 C40 C39 -179.16(19) . . . . ?
Cu2 N16 C40 C39 -4.7(2) . . . . ?
N15 C39 C40 N16 0.8(3) . . . . ?
C38 C39 C40 N16 -178.8(2) . . . . ?
N15 C39 C40 C41 -178.7(2) . . . . ?
C38 C39 C40 C41 1.7(4) . . . . ?
N16 C40 C41 C42 -0.1(3) . . . . ?
C39 C40 C41 C42 179.4(2) . . . . ?
C40 C41 C42 C43 0.1(3) . . . . ?
C41 C42 C43 C44 -0.3(4) . . . . ?
C40 N16 C44 C43 -0.6(3) . . . . ?
Cu2 N16 C44 C43 -174.41(17) . . . . ?
C42 C43 C44 N16 0.6(4) . . . . ?
